data_7111176
loop_
_publ_author_name
'Kuz&#x2019;mina, Lyudmila G.'
'Churakov, Andrei V.'
'Bagatur&#x2019;yants, Alexander A.'
'Howard, Judith A. K.'

_publ_section_title
;
 Different positions of the formally isolobal moieties H+ and (AuPPh3)+ in
 N-(5-methoxyquinolyl-8)-2,4,6-trinitroaniline and its auration product
;
_journal_issue 15
_journal_name_full 'Chemical Communications'
_journal_page_first 1394
_journal_paper_doi 10.1039/b102938j
_journal_year 2001
_chemical_formula_sum 'C34 H25 Au N5 O7 P'
_chemical_formula_weight 843.53
_chemical_name_systematic
; 
[5-methoxy-8-({2,4,6-trinitrophenyl}amino)quinolinyl-1]
(triphenylphosphine)gold(I)

;
_space_group_IT_number 2
_symmetry_cell_setting triclinic
_symmetry_space_group_name_Hall '-P 1'
_symmetry_space_group_name_H-M 'P -1'
_atom_sites_solution_hydrogens geom
_atom_sites_solution_primary direct
_atom_sites_solution_secondary difmap
_audit_creation_method SHELXL
_cell_angle_alpha 74.43(1)
_cell_angle_beta 77.98(1)
_cell_angle_gamma 82.33(1)
_cell_formula_units_Z 2
_cell_length_a 7.581(2)
_cell_length_b 13.085(1)
_cell_length_c 16.626(1)
_cell_measurement_temperature 150.0(2)
_cell_volume 1548.6(4)
_computing_structure_refinement 'SHELXL-93 (Sheldrick, 1993)'
_computing_structure_solution 'SHELXS-86 (Sheldrick, 1990)'
_diffrn_ambient_temperature 150.0(2)
_diffrn_measurement_device 'Bruker SMART'
_diffrn_measurement_method \w
_diffrn_radiation_monochromator graphite
_diffrn_radiation_source 'fine-focus sealed tube'
_diffrn_radiation_type MoK\a
_diffrn_radiation_wavelength 0.71073
_diffrn_reflns_av_R_equivalents 0.0702
_diffrn_reflns_av_sigmaI/netI 0.1010
_diffrn_reflns_limit_h_max 8
_diffrn_reflns_limit_h_min -9
_diffrn_reflns_limit_k_max 16
_diffrn_reflns_limit_k_min -16
_diffrn_reflns_limit_l_max 21
_diffrn_reflns_limit_l_min -20
_diffrn_reflns_number 10498
_diffrn_reflns_theta_max 26.50
_diffrn_reflns_theta_min 1.29
_exptl_absorpt_coefficient_mu 4.861
_exptl_absorpt_correction_T_max 0.97352
_exptl_absorpt_correction_T_min 0.74362
_exptl_absorpt_correction_type empirical
_exptl_crystal_colour black
_exptl_crystal_density_diffrn 1.809
_exptl_crystal_density_method 'not measured'
_exptl_crystal_description needle
_exptl_crystal_F_000 828
_exptl_crystal_size_max 0.46
_exptl_crystal_size_mid 0.06
_exptl_crystal_size_min 0.03
_refine_diff_density_max 1.770
_refine_diff_density_min -1.561
_refine_diff_density_rms 0.233
_refine_ls_extinction_method none
_refine_ls_goodness_of_fit_all 1.141
_refine_ls_goodness_of_fit_obs 1.166
_refine_ls_hydrogen_treatment constr
_refine_ls_matrix_type full
_refine_ls_number_parameters 434
_refine_ls_number_reflns 5887
_refine_ls_number_restraints 0
_refine_ls_restrained_S_all 1.279
_refine_ls_restrained_S_obs 1.166
_refine_ls_R_factor_all 0.1047
_refine_ls_R_factor_obs 0.0694
_refine_ls_shift/esd_max 0.000
_refine_ls_shift/esd_mean 0.000
_refine_ls_structure_factor_coef Fsqd
_refine_ls_weighting_details 'w=1/[\s^2^(Fo^2^)+(0.0188P)^2^+21.9585P] where P=(Fo^2^+2Fc^2^)/3'
_refine_ls_weighting_scheme calc
_refine_ls_wR_factor_all 0.1588
_refine_ls_wR_factor_obs 0.1267
_reflns_number_observed 4974
_reflns_number_total 6393
_reflns_observed_criterion I>2\s(I)
_cod_data_source_file b102938jsup1.cif
_cod_data_source_block abs
_cod_depositor_comments
;
The following automatic conversions were performed:

'_refine_ls_weighting_scheme' value 'calc
w=1/[\s^2^(Fo^2^)+(0.0188P)^2^+21.9585P] where P=(Fo^2^+2Fc^2^)/3'
was changed to 'calc'. New tag '_refine_ls_weighting_details' was
created. The value of the new tag was set to
'w=1/[\s^2^(Fo^2^)+(0.0188P)^2^+21.9585P] where P=(Fo^2^+2Fc^2^)/3'.

Automatic conversion script
Id: cif_fix_values 3143 2015-03-26 13:38:13Z robertas 
;
_cod_original_cell_volume 1548.68(9)
_cod_original_sg_symbol_H-M P-1
_cod_database_code 7111176

loop_
_symmetry_equiv_pos_as_xyz
'x, y, z'
'-x, -y, -z'

loop_
_atom_site_aniso_label
_atom_site_aniso_U_11
_atom_site_aniso_U_22
_atom_site_aniso_U_33
_atom_site_aniso_U_23
_atom_site_aniso_U_13
_atom_site_aniso_U_12
Au1 0.0222(2) 0.0287(2) 0.0177(2) -0.00206(15) -0.00094(14) -0.0073(2)
P1 0.0237(14) 0.027(2) 0.0180(14) 0.0001(12) -0.0003(11) -0.0060(12)
O1 0.022(4) 0.034(5) 0.046(5) 0.019(4) -0.011(4) -0.008(4)
O2 0.035(5) 0.083(7) 0.014(4) 0.021(4) -0.009(4) -0.015(5)
O3 0.046(5) 0.039(5) 0.054(6) -0.004(4) -0.034(5) -0.011(4)
O4 0.043(5) 0.038(5) 0.061(6) 0.012(5) -0.017(5) -0.025(4)
O5 0.087(7) 0.028(5) 0.049(6) 0.007(4) -0.044(5) -0.006(5)
O6 0.031(4) 0.040(5) 0.028(4) -0.002(4) -0.014(3) -0.016(4)
O7 0.021(4) 0.038(5) 0.019(4) -0.002(3) 0.007(3) -0.008(3)
N1 0.020(4) 0.028(5) 0.014(4) -0.003(4) -0.003(3) -0.009(4)
N2 0.014(4) 0.023(5) 0.018(4) 0.002(4) -0.008(3) -0.005(3)
N3 0.016(4) 0.027(5) 0.032(6) 0.018(4) -0.010(4) -0.007(4)
N4 0.031(5) 0.027(5) 0.042(6) -0.008(5) -0.021(5) -0.014(4)
N5 0.029(5) 0.029(5) 0.023(5) 0.002(4) -0.010(4) -0.015(4)
C1 0.019(5) 0.018(5) 0.013(5) -0.001(4) -0.003(4) -0.001(4)
C2 0.032(6) 0.022(6) 0.007(4) 0.002(4) -0.004(4) -0.005(4)
C3 0.030(6) 0.023(6) 0.027(6) -0.013(5) -0.011(5) -0.005(5)
C4 0.029(6) 0.022(6) 0.029(6) -0.014(5) -0.011(5) -0.008(5)
C5 0.028(6) 0.018(5) 0.017(5) 0.006(4) -0.005(4) -0.007(4)
C6 0.023(5) 0.013(5) 0.014(5) 0.005(4) -0.010(4) -0.001(4)
C7 0.016(5) 0.020(5) 0.021(5) 0.010(4) -0.013(4) -0.002(4)
C8 0.019(5) 0.015(5) 0.024(5) -0.006(4) -0.008(4) -0.001(4)
C9 0.025(6) 0.034(6) 0.013(5) -0.005(4) 0.000(4) -0.006(5)
C10 0.013(5) 0.029(6) 0.021(5) 0.003(4) -0.009(4) 0.001(4)
C11 0.017(5) 0.015(5) 0.018(5) 0.001(4) -0.006(4) 0.004(4)
C12 0.012(5) 0.039(7) 0.015(5) 0.004(5) -0.001(4) 0.000(4)
C13 0.029(6) 0.021(6) 0.024(6) -0.001(4) -0.007(5) -0.010(5)
C14 0.020(5) 0.027(6) 0.020(5) -0.012(4) -0.008(4) 0.000(4)
C15 0.010(4) 0.019(5) 0.014(5) -0.002(4) -0.003(4) 0.009(4)
C16 0.038(7) 0.032(6) 0.015(5) 0.005(5) -0.005(5) -0.016(5)
C17 0.036(6) 0.029(6) 0.021(5) -0.003(5) -0.012(5) -0.004(5)
C18 0.051(8) 0.045(8) 0.035(7) 0.002(6) -0.011(6) -0.008(6)
C19 0.075(10) 0.044(8) 0.025(7) -0.008(6) -0.014(7) -0.009(7)
C20 0.100(13) 0.072(11) 0.020(7) -0.020(7) -0.012(8) 0.001(10)
C21 0.065(10) 0.060(10) 0.033(7) -0.017(7) -0.023(7) 0.025(7)
C22 0.033(6) 0.031(6) 0.022(6) 0.001(5) -0.009(5) -0.005(5)
C23 0.044(7) 0.021(6) 0.033(6) 0.004(5) -0.018(5) -0.013(5)
C24 0.068(9) 0.026(7) 0.039(7) -0.014(6) -0.017(7) -0.012(6)
C25 0.043(8) 0.036(8) 0.074(10) -0.012(7) -0.042(8) 0.002(6)
C26 0.027(7) 0.042(8) 0.069(10) -0.008(7) -0.008(6) 0.006(6)
C27 0.033(7) 0.046(8) 0.043(8) 0.007(6) -0.004(6) -0.018(6)
C28 0.022(5) 0.032(6) 0.015(5) 0.002(4) -0.002(4) -0.002(5)
C29 0.023(6) 0.044(7) 0.019(5) 0.000(5) -0.005(4) -0.015(5)
C30 0.028(6) 0.038(7) 0.026(6) 0.014(5) 0.002(5) -0.003(5)
C31 0.025(6) 0.038(7) 0.036(7) -0.008(5) -0.004(5) -0.010(5)
C32 0.018(5) 0.039(7) 0.026(6) -0.005(5) -0.014(4) 0.002(5)
C33 0.036(7) 0.031(7) 0.023(6) 0.001(5) -0.004(5) 0.001(5)
C34 0.036(7) 0.050(8) 0.022(6) -0.016(5) 0.007(5) -0.014(6)

loop_
_atom_site_label
_atom_site_type_symbol
_atom_site_fract_x
_atom_site_fract_y
_atom_site_fract_z
_atom_site_U_iso_or_equiv
_atom_site_thermal_displace_type
_atom_site_occupancy
_atom_site_calc_flag
_atom_site_refinement_flags
Au1 Au 0.26988(6) 0.18099(4) -0.23057(3) 0.02354(13) Uani 1 d .
P1 P 0.5107(4) 0.1807(2) -0.3338(2) 0.0243(6) Uani 1 d .
O1 O 0.4026(10) 0.1887(7) -0.0474(5) 0.038(2) Uani 1 d .
O2 O 0.4378(11) 0.2783(8) 0.0397(5) 0.049(3) Uani 1 d .
O3 O 0.8684(11) 0.5447(7) -0.1223(6) 0.043(2) Uani 1 d .
O4 O 0.8277(12) 0.6381(7) -0.2467(6) 0.049(2) Uani 1 d .
O5 O 0.2910(14) 0.5995(7) -0.3464(6) 0.053(3) Uani 1 d .
O6 O 0.2599(10) 0.4355(6) -0.3359(5) 0.032(2) Uani 1 d .
O7 O -0.2798(9) 0.1696(6) 0.1419(4) 0.028(2) Uani 1 d .
N1 N 0.1871(11) 0.3434(7) -0.1617(5) 0.021(2) Uani 1 d .
N2 N 0.0348(10) 0.1507(7) -0.1358(5) 0.018(2) Uani 1 d .
N3 N 0.4288(11) 0.2702(8) -0.0303(6) 0.029(2) Uani 1 d .
N4 N 0.7861(12) 0.5668(7) -0.1812(6) 0.030(2) Uani 1 d .
N5 N 0.3077(12) 0.5040(7) -0.3114(5) 0.026(2) Uani 1 d .
C1 C 0.3318(13) 0.3897(8) -0.1660(6) 0.017(2) Uani 1 d .
C2 C 0.4489(14) 0.3679(8) -0.1019(6) 0.021(2) Uani 1 d .
C3 C 0.5895(14) 0.4247(8) -0.1048(7) 0.025(2) Uani 1 d .
H3A H 0.6554(14) 0.4075(8) -0.0595(7) 0.029 Uiso 1 calc R
C4 C 0.6344(14) 0.5079(8) -0.1751(7) 0.024(2) Uani 1 d .
C5 C 0.5382(14) 0.5324(8) -0.2415(6) 0.022(2) Uani 1 d .
H5A H 0.5701(14) 0.5897(8) -0.2894(6) 0.027 Uiso 1 calc R
C6 C 0.4003(13) 0.4756(7) -0.2383(6) 0.018(2) Uani 1 d .
C7 C 0.0802(13) 0.2977(8) -0.0808(6) 0.020(2) Uani 1 d .
C8 C 0.0418(13) 0.3466(8) -0.0160(6) 0.019(2) Uani 1 d .
H8A H 0.0973(13) 0.4097(8) -0.0218(6) 0.023 Uiso 1 calc R
C9 C -0.0795(14) 0.3055(9) 0.0601(6) 0.025(2) Uani 1 d .
H9A H -0.1014(14) 0.3403(9) 0.1050(6) 0.030 Uiso 1 calc R
C10 C -0.1644(13) 0.2168(8) 0.0695(6) 0.022(2) Uani 1 d .
C11 C -0.1341(13) 0.1661(8) 0.0011(6) 0.018(2) Uani 1 d .
C12 C -0.2236(13) 0.0762(9) 0.0035(6) 0.024(2) Uani 1 d .
H12A H -0.3102(13) 0.0486(9) 0.0523(6) 0.029 Uiso 1 calc R
C13 C -0.1885(14) 0.0290(8) -0.0620(6) 0.025(2) Uani 1 d .
H13A H -0.2550(14) -0.0279(8) -0.0616(6) 0.030 Uiso 1 calc R
C14 C -0.0515(13) 0.0664(8) -0.1302(6) 0.021(2) Uani 1 d .
H14A H -0.0187(13) 0.0302(8) -0.1743(6) 0.025 Uiso 1 calc R
C15 C -0.0022(12) 0.2037(7) -0.0732(6) 0.015(2) Uani 1 d .
C16 C 0.4382(15) 0.1846(9) -0.4329(6) 0.029(3) Uani 1 d .
C17 C 0.2744(15) 0.2393(9) -0.4456(7) 0.028(2) Uani 1 d .
H17A H 0.2030(15) 0.2715(9) -0.4034(7) 0.034 Uiso 1 calc R
C18 C 0.2130(19) 0.2473(11) -0.5220(8) 0.045(3) Uani 1 d .
H18A H 0.1019(19) 0.2870(11) -0.5322(8) 0.054 Uiso 1 calc R
C19 C 0.3132(21) 0.1980(11) -0.5809(8) 0.047(3) Uani 1 d .
H19A H 0.2711(21) 0.2020(11) -0.6317(8) 0.056 Uiso 1 calc R
C20 C 0.4750(24) 0.1426(13) -0.5670(8) 0.063(5) Uani 1 d .
H20A H 0.5442(24) 0.1079(13) -0.6081(8) 0.076 Uiso 1 calc R
C21 C 0.5380(20) 0.1366(11) -0.4942(8) 0.052(4) Uani 1 d .
H21A H 0.6516(20) 0.0991(11) -0.4859(8) 0.063 Uiso 1 calc R
C22 C 0.6741(15) 0.0668(9) -0.3128(7) 0.029(3) Uani 1 d .
C23 C 0.6330(17) -0.0215(9) -0.2467(7) 0.032(3) Uani 1 d .
H23A H 0.5160(17) -0.0233(9) -0.2122(7) 0.039 Uiso 1 calc R
C24 C 0.7602(19) -0.1077(10) -0.2299(8) 0.041(3) Uani 1 d .
H24A H 0.7293(19) -0.1677(10) -0.1842(8) 0.050 Uiso 1 calc R
C25 C 0.9307(18) -0.1069(11) -0.2791(9) 0.047(4) Uani 1 d .
H25A H 1.0170(18) -0.1661(11) -0.2678(9) 0.057 Uiso 1 calc R
C26 C 0.9744(17) -0.0195(11) -0.3446(9) 0.048(4) Uani 1 d .
H26A H 1.0920(17) -0.0188(11) -0.3784(9) 0.058 Uiso 1 calc R
C27 C 0.8523(16) 0.0664(11) -0.3620(8) 0.043(3) Uani 1 d .
H27A H 0.8862(16) 0.1262(11) -0.4073(8) 0.052 Uiso 1 calc R
C28 C 0.6495(14) 0.2927(9) -0.3567(6) 0.025(2) Uani 1 d .
C29 C 0.6616(14) 0.3741(9) -0.4306(7) 0.029(3) Uani 1 d .
H29A H 0.5962(14) 0.3732(9) -0.4733(7) 0.034 Uiso 1 calc R
C30 C 0.7660(15) 0.4547(10) -0.4420(7) 0.036(3) Uani 1 d .
H30A H 0.7684(15) 0.5120(10) -0.4913(7) 0.044 Uiso 1 calc R
C31 C 0.8714(15) 0.4544(10) -0.3812(7) 0.033(3) Uani 1 d .
H31A H 0.9459(15) 0.5108(10) -0.3900(7) 0.040 Uiso 1 calc R
C32 C 0.8658(13) 0.3710(9) -0.3082(7) 0.027(2) Uani 1 d .
H32A H 0.9385(13) 0.3691(9) -0.2675(7) 0.032 Uiso 1 calc R
C33 C 0.7530(15) 0.2913(9) -0.2957(7) 0.032(3) Uani 1 d .
H33A H 0.7455(15) 0.2352(9) -0.2454(7) 0.038 Uiso 1 calc R
C34 C -0.3549(16) 0.2350(10) 0.1965(7) 0.035(3) Uani 1 d .
H34A H -0.4450(76) 0.1975(25) 0.2424(28) 0.053 Uiso 1 calc R
H34B H -0.4132(89) 0.3005(28) 0.1649(12) 0.053 Uiso 1 calc R
H34C H -0.2592(22) 0.2529(50) 0.2207(38) 0.053 Uiso 1 calc R

loop_
_atom_type_symbol
_atom_type_description
_atom_type_scat_dispersion_real
_atom_type_scat_dispersion_imag
_atom_type_scat_source
C C 0.0033 0.0016 'International Tables Vol C Tables 4.2.6.8 and 6.1.1.4'
H H 0.0000 0.0000 'International Tables Vol C Tables 4.2.6.8 and 6.1.1.4'
N N 0.0061 0.0033 'International Tables Vol C Tables 4.2.6.8 and 6.1.1.4'
O O 0.0106 0.0060 'International Tables Vol C Tables 4.2.6.8 and 6.1.1.4'
P P 0.1023 0.0942 'International Tables Vol C Tables 4.2.6.8 and 6.1.1.4'
Au Au -2.0133 8.8022 'International Tables Vol C Tables 4.2.6.8 and 6.1.1.4'

loop_
_geom_angle_atom_site_label_1
_geom_angle_atom_site_label_2
_geom_angle_atom_site_label_3
_geom_angle
N2 Au1 P1 168.4(2)
N2 Au1 N1 71.6(3)
P1 Au1 N1 120.0(2)
C22 P1 C16 107.9(5)
C22 P1 C28 102.4(5)
C16 P1 C28 106.5(5)
C22 P1 Au1 114.5(4)
C16 P1 Au1 109.9(4)
C28 P1 Au1 115.1(4)
C10 O7 C34 115.5(8)
C1 N1 C7 120.5(8)
C1 N1 Au1 110.5(6)
C7 N1 Au1 102.5(6)
C14 N2 C15 121.4(8)
C14 N2 Au1 117.9(7)
C15 N2 Au1 119.4(6)
O2 N3 O1 125.5(9)
O2 N3 C2 117.7(10)
O1 N3 C2 116.8(9)
O3 N4 O4 122.9(9)
O3 N4 C4 118.9(9)
O4 N4 C4 118.3(9)
O6 N5 O5 123.9(9)
O6 N5 C6 120.1(9)
O5 N5 C6 115.8(9)
N1 C1 C6 123.1(8)
N1 C1 C2 127.4(8)
C6 C1 C2 109.5(8)
C3 C2 C1 125.8(9)
C3 C2 N3 114.5(9)
C1 C2 N3 119.4(9)
C2 C3 C4 118.7(10)
C3 C4 C5 120.5(9)
C3 C4 N4 119.8(9)
C5 C4 N4 119.7(9)
C6 C5 C4 120.5(9)
C5 C6 N5 117.7(8)
C5 C6 C1 124.8(9)
N5 C6 C1 117.5(8)
C8 C7 C15 119.8(9)
C8 C7 N1 122.6(9)
C15 C7 N1 117.3(9)
C7 C8 C9 121.5(9)
C10 C9 C8 120.7(10)
C9 C10 O7 124.6(10)
C9 C10 C11 119.4(9)
O7 C10 C11 116.0(9)
C12 C11 C10 123.4(9)
C12 C11 C15 117.1(9)
C10 C11 C15 119.5(9)
C13 C12 C11 121.6(9)
C12 C13 C14 118.0(9)
N2 C14 C13 122.5(9)
N2 C15 C7 121.9(8)
N2 C15 C11 119.2(9)
C7 C15 C11 118.8(9)
C17 C16 C21 119.4(11)
C17 C16 P1 116.8(9)
C21 C16 P1 123.8(10)
C16 C17 C18 119.4(11)
C19 C18 C17 119.9(13)
C18 C19 C20 120.0(13)
C19 C20 C21 120.6(14)
C20 C21 C16 120.7(13)
C23 C22 C27 117.4(11)
C23 C22 P1 121.4(9)
C27 C22 P1 121.2(8)
C22 C23 C24 121.0(12)
C25 C24 C23 120.5(12)
C26 C25 C24 119.3(12)
C27 C26 C25 121.3(12)
C26 C27 C22 120.4(11)
C29 C28 C33 119.8(10)
C29 C28 P1 124.1(8)
C33 C28 P1 116.0(8)
C30 C29 C28 120.3(10)
C29 C30 C31 120.6(10)
C32 C31 C30 119.7(10)
C33 C32 C31 119.1(10)
C32 C33 C28 120.4(10)

loop_
_geom_bond_atom_site_label_1
_geom_bond_atom_site_label_2
_geom_bond_distance
Au1 N2 2.121(8)
Au1 P1 2.231(3)
Au1 N1 2.621(9)
P1 C22 1.813(12)
P1 C16 1.829(11)
P1 C28 1.829(11)
O1 N3 1.226(12)
O2 N3 1.211(12)
O3 N4 1.219(11)
O4 N4 1.244(12)
O5 N5 1.231(12)
O6 N5 1.202(11)
O7 C10 1.379(11)
O7 C34 1.398(13)
N1 C1 1.303(12)
N1 C7 1.438(12)
N2 C14 1.329(12)
N2 C15 1.364(12)
N3 C2 1.495(12)
N4 C4 1.441(12)
N5 C6 1.466(12)
C1 C6 1.467(12)
C1 C2 1.472(13)
C2 C3 1.364(14)
C3 C4 1.384(15)
C4 C5 1.391(14)
C5 C6 1.346(13)
C7 C8 1.357(14)
C7 C15 1.416(14)
C8 C9 1.421(13)
C9 C10 1.359(14)
C10 C11 1.428(14)
C11 C12 1.422(14)
C11 C15 1.434(13)
C12 C13 1.356(15)
C13 C14 1.397(14)
C16 C17 1.37(2)
C16 C21 1.38(2)
C17 C18 1.42(2)
C18 C19 1.36(2)
C19 C20 1.37(2)
C20 C21 1.37(2)
C22 C23 1.382(14)
C22 C27 1.43(2)
C23 C24 1.39(2)
C24 C25 1.38(2)
C25 C26 1.37(2)
C26 C27 1.36(2)
C28 C29 1.389(14)
C28 C33 1.402(15)
C29 C30 1.35(2)
C30 C31 1.41(2)
C31 C32 1.40(2)
C32 C33 1.38(2)
